data_2216382
loop_
_publ_author_name
'Hua Wu'
'Ying-Ying Liu'
'Hong-Ye Bai'

_publ_section_title
;<i>catena</i>-Poly[[[bis(triphenylphosphine)silver(I)]-\m-6-aminonaphthalene-1-sulfonato-\k^2^<i>O</i>:<i>N</i>]
 monohydrate]
;
_journal_coeditor_code CV2332
_journal_issue 12
_journal_name_full 'Acta Crystallographica Section E'
_journal_page_first m3027
_journal_page_last m3027
_journal_paper_doi 10.1107/S1600536807057121
_journal_volume 63
_journal_year 2007
_chemical_formula_iupac '[Ag (C10 H8 N O3 S) (C18 H15 P)2], H2 O'
_chemical_formula_moiety 'C46 H38 Ag N O3 P2 S, H2 O'
_chemical_formula_sum 'C46 H40 Ag N O4 P2 S'
_chemical_formula_weight 872.66
_chemical_name_systematic
;
catena-Poly[[[bis(triphenylphosphine)silver(I)]-\m-6-
aminonaphthalene-1-sulfonato-\k^2^O:N] monohydrate]
;
_space_group_IT_number 2
_symmetry_cell_setting triclinic
_symmetry_space_group_name_Hall '-P 1'
_symmetry_space_group_name_H-M 'P -1'
_atom_sites_solution_hydrogens geom
_atom_sites_solution_primary direct
_atom_sites_solution_secondary difmap
_audit_creation_method SHELXL-97
_cell_angle_alpha 69.84(3)
_cell_angle_beta 81.37(3)
_cell_angle_gamma 69.09(3)
_cell_formula_units_Z 2
_cell_length_a 10.017(2)
_cell_length_b 13.696(3)
_cell_length_c 16.792(3)
_cell_measurement_reflns_used Total
_cell_measurement_temperature 293(2)
_cell_measurement_theta_max 27.5
_cell_measurement_theta_min 1.3
_cell_volume 2019.2(9)
_computing_cell_refinement 'PROCESS-AUTO (Rigaku Corporation, 1998)'
_computing_data_collection 'PROCESS-AUTO (Rigaku Corporation, 1998)'
_computing_data_reduction 'PROCESS-AUTO (Rigaku Corporation, 1998)'
_computing_molecular_graphics 'SHELXTL-PLUS (Sheldrick, 1990)'
_computing_publication_material 'SHELXL97 (Sheldrick, 1997)'
_computing_structure_refinement 'SHELXL97 (Sheldrick, 1997)'
_computing_structure_solution 'SHELXS97 (Sheldrick, 1997)'
_diffrn_ambient_temperature 293(2)
_diffrn_measured_fraction_theta_full 0.988
_diffrn_measured_fraction_theta_max 0.972
_diffrn_measurement_device_type 'Rigaku RAXIS-RAPID'
_diffrn_measurement_method '\w scan'
_diffrn_radiation_monochromator graphite
_diffrn_radiation_source 'fine-focus sealed tube'
_diffrn_radiation_type MoK\a
_diffrn_radiation_wavelength 0.71073
_diffrn_reflns_av_R_equivalents 0.006
_diffrn_reflns_av_sigmaI/netI 0.0950
_diffrn_reflns_limit_h_max 12
_diffrn_reflns_limit_h_min -13
_diffrn_reflns_limit_k_max 17
_diffrn_reflns_limit_k_min -16
_diffrn_reflns_limit_l_max 21
_diffrn_reflns_limit_l_min -21
_diffrn_reflns_number 9249
_diffrn_reflns_theta_full 25.00
_diffrn_reflns_theta_max 27.48
_diffrn_reflns_theta_min 1.29
_diffrn_standards_interval_time 0
_diffrn_standards_number 0
_exptl_absorpt_coefficient_mu 0.675
_exptl_absorpt_correction_T_max 0.886
_exptl_absorpt_correction_T_min 0.823
_exptl_absorpt_correction_type multi-scan
_exptl_absorpt_process_details 'Abscor (Higashi, 1995)'
_exptl_crystal_colour colourless
_exptl_crystal_density_diffrn 1.435
_exptl_crystal_density_method 'not measured'
_exptl_crystal_description block
_exptl_crystal_F_000 896
_exptl_crystal_size_max 0.29
_exptl_crystal_size_mid 0.24
_exptl_crystal_size_min 0.19
_refine_diff_density_max 0.364
_refine_diff_density_min -0.712
_refine_ls_extinction_method none
_refine_ls_goodness_of_fit_ref 0.913
_refine_ls_hydrogen_treatment mixed
_refine_ls_matrix_type full
_refine_ls_number_parameters 545
_refine_ls_number_reflns 8991
_refine_ls_number_restraints 5
_refine_ls_restrained_S_all 0.913
_refine_ls_R_factor_all 0.0871
_refine_ls_R_factor_gt 0.0396
_refine_ls_shift/su_max 0.001
_refine_ls_shift/su_mean 0.000
_refine_ls_structure_factor_coef Fsqd
_refine_ls_weighting_details 'calc w=1/[\s^2^(Fo^2^)+(0.0548P)^2^] where P=(Fo^2^+2Fc^2^)/3'
_refine_ls_weighting_scheme calc
_refine_ls_wR_factor_gt 0.0844
_refine_ls_wR_factor_ref 0.1076
_reflns_number_gt 5525
_reflns_number_total 8991
_reflns_threshold_expression >2sigma(I)
_cod_data_source_file cv2332.cif
_cod_data_source_block I
_cod_depositor_comments
;
The following automatic conversions were performed:
'_symmetry_cell_setting' value 'Triclinic' changed to 'triclinic'
according to '/home/saulius/struct/CIF-dictionaries/cif_core.dic'
dictionary named 'cif_core.dic' version 2.4.1 from
2010-06-29.

'_geom_angle_publ_flag' value 'Y' changed to 'y' according to
'/home/saulius/struct/CIF-dictionaries/cif_core.dic' dictionary named
'cif_core.dic' version 2.4.1 from 2010-06-29 (6 times).

Automatic conversion script
Id: cif_fix_enum 1527 2010-12-29 10:47:43Z saulius 

The following automatic conversions were performed:

'_symmetry_cell_setting' value 'Triclinic' changed to 'triclinic'
according to /home/saulius/struct/CIF-dictionaries/cif_core.dic
dictionary named 'cif_core.dic' version 2.4.1 from
2010-06-29.

'_geom_angle_publ_flag' value 'Y' changed to 'y'
according to /home/saulius/struct/CIF-dictionaries/cif_core.dic
dictionary named 'cif_core.dic' version 2.4.1 from 2010-06-29 (6
times).

Automatic conversion script
Id: cif_fix_values 1715 2011-07-08 13:25:40Z adriana 
;
_cod_original_cell_volume 2019.1(9)
_cod_database_code 2216382
_cod_database_fobs_code 2216382

loop_
_symmetry_equiv_pos_as_xyz
'x, y, z'
'-x, -y, -z'

loop_
_atom_site_type_symbol
_atom_site_label
_atom_site_fract_x
_atom_site_fract_y
_atom_site_fract_z
_atom_site_U_iso_or_equiv
_atom_site_adp_type
_atom_site_calc_flag
_atom_site_refinement_flags
_atom_site_occupancy
_atom_site_disorder_assembly
_atom_site_disorder_group
Ag Ag1 0.45345(3) 0.40427(2) 0.73248(2) 0.03644(10) Uani d . 1 . .
C C1 0.7118(4) 0.6796(3) 0.6260(2) 0.0296(8) Uani d . 1 . .
C C2 0.6465(4) 0.7797(3) 0.6386(3) 0.0381(9) Uani d . 1 . .
H H2 0.5473 0.8091 0.6397 0.046 Uiso calc R 1 . .
C C3 0.7281(4) 0.8386(3) 0.6499(3) 0.0472(11) Uani d . 1 . .
H H3 0.6827 0.9063 0.6589 0.057 Uiso calc R 1 . .
C C4 0.8730(4) 0.7966(3) 0.6478(3) 0.0422(10) Uani d . 1 . .
H H4 0.9260 0.8356 0.6562 0.051 Uiso calc R 1 . .
C C5 0.9447(4) 0.6948(3) 0.6331(2) 0.0296(8) Uani d . 1 . .
C C6 1.0960(4) 0.6543(3) 0.6255(2) 0.0341(9) Uani d . 1 . .
H H6 1.1486 0.6959 0.6300 0.041 Uiso calc R 1 . .
C C7 1.1658(4) 0.5561(3) 0.6120(2) 0.0297(8) Uani d . 1 . .
C C8 1.0864(4) 0.4922(3) 0.6060(2) 0.0337(9) Uani d . 1 . .
H H8 1.1338 0.4237 0.5986 0.040 Uiso calc R 1 . .
C C9 0.9410(4) 0.5301(3) 0.6111(2) 0.0327(9) Uani d . 1 . .
H H9 0.8907 0.4870 0.6064 0.039 Uiso calc R 1 . .
C C10 0.8642(4) 0.6328(3) 0.6234(2) 0.0265(8) Uani d . 1 . .
C C11 0.7677(4) 0.1897(3) 0.6750(2) 0.0340(9) Uani d . 1 A .
C C12 0.8273(4) 0.2726(3) 0.6382(3) 0.0435(10) Uani d . 1 . .
H H12 0.7834 0.3407 0.6467 0.052 Uiso calc R 1 . .
C C13 0.9527(5) 0.2544(3) 0.5885(3) 0.0504(11) Uani d . 1 . .
H H13 0.9924 0.3103 0.5641 0.060 Uiso calc R 1 . .
C C14 1.0176(4) 0.1542(3) 0.5755(3) 0.0479(11) Uani d . 1 . .
H H14 1.1011 0.1422 0.5421 0.057 Uiso calc R 1 . .
C C15 0.9590(5) 0.0715(4) 0.6118(3) 0.0571(12) Uani d . 1 . .
H H15 1.0031 0.0035 0.6031 0.069 Uiso calc R 1 . .
C C16 0.8354(5) 0.0891(3) 0.6611(3) 0.0519(12) Uani d . 1 . .
H H16 0.7967 0.0326 0.6854 0.062 Uiso calc R 1 . .
C C23 0.5068(4) 0.1420(3) 0.7161(3) 0.0358(9) Uani d . 1 A .
C C24 0.4707(5) 0.0553(4) 0.7733(3) 0.0553(12) Uani d . 1 . .
H H24 0.5002 0.0290 0.8289 0.066 Uiso calc R 1 . .
C C25 0.3910(5) 0.0066(4) 0.7495(3) 0.0632(14) Uani d . 1 . .
H H25 0.3660 -0.0513 0.7894 0.076 Uiso calc R 1 . .
C C26 0.3486(5) 0.0425(4) 0.6680(4) 0.0645(15) Uani d . 1 . .
H H26 0.2956 0.0090 0.6521 0.077 Uiso calc R 1 . .
C C27 0.3849(6) 0.1289(5) 0.6093(4) 0.084(2) Uani d . 1 . .
H H27 0.3582 0.1531 0.5532 0.101 Uiso calc R 1 . .
C C28 0.4616(6) 0.1793(4) 0.6344(3) 0.0667(16) Uani d . 1 . .
H H28 0.4828 0.2394 0.5952 0.080 Uiso calc R 1 . .
C C29 0.3320(4) 0.3793(3) 0.9567(3) 0.0381(9) Uani d . 1 A .
C C30 0.4519(5) 0.3871(4) 0.9811(3) 0.0657(15) Uani d . 1 . .
H H30 0.5061 0.4246 0.9408 0.079 Uiso calc R 1 . .
C C31 0.4929(7) 0.3404(5) 1.0643(4) 0.0811(18) Uani d . 1 . .
H H31 0.5739 0.3470 1.0797 0.097 Uiso calc R 1 . .
C C32 0.4151(7) 0.2843(4) 1.1243(3) 0.0765(17) Uani d . 1 . .
H H32 0.4425 0.2532 1.1805 0.092 Uiso calc R 1 . .
C C33 0.2989(6) 0.2744(4) 1.1015(3) 0.0733(16) Uani d . 1 . .
H H33 0.2461 0.2358 1.1420 0.088 Uiso calc R 1 . .
C C34 0.2573(5) 0.3214(4) 1.0178(3) 0.0562(12) Uani d . 1 . .
H H34 0.1769 0.3134 1.0029 0.067 Uiso calc R 1 . .
C C35 0.1219(4) 0.4181(3) 0.8402(2) 0.0354(9) Uani d . 1 A .
C C36 0.1444(5) 0.3180(3) 0.8278(3) 0.0544(12) Uani d . 1 . .
H H36 0.2374 0.2718 0.8235 0.065 Uiso calc R 1 . .
C C37 0.0321(6) 0.2860(4) 0.8221(4) 0.0694(16) Uani d . 1 . .
H H37 0.0493 0.2184 0.8145 0.083 Uiso calc R 1 . .
C C38 -0.1054(6) 0.3539(4) 0.8275(3) 0.0653(14) Uani d . 1 . .
H H38 -0.1816 0.3319 0.8242 0.078 Uiso calc R 1 . .
C C39 -0.1309(5) 0.4541(4) 0.8378(3) 0.0601(13) Uani d . 1 . .
H H39 -0.2243 0.5005 0.8407 0.072 Uiso calc R 1 . .
C C40 -0.0173(4) 0.4862(3) 0.8440(3) 0.0459(10) Uani d . 1 . .
H H40 -0.0351 0.5544 0.8507 0.055 Uiso calc R 1 . .
C C41 0.2170(4) 0.5942(3) 0.8473(2) 0.0347(9) Uani d . 1 A .
C C42 0.1378(5) 0.6255(3) 0.9147(3) 0.0503(11) Uani d . 1 . .
H H42 0.1126 0.5737 0.9612 0.060 Uiso calc R 1 . .
C C43 0.0961(5) 0.7344(4) 0.9127(4) 0.0666(14) Uani d . 1 . .
H H43 0.0438 0.7554 0.9581 0.080 Uiso calc R 1 . .
C C44 0.1319(5) 0.8109(4) 0.8436(4) 0.0623(14) Uani d . 1 . .
H H44 0.1016 0.8842 0.8418 0.075 Uiso calc R 1 . .
C C45 0.2114(5) 0.7804(3) 0.7776(3) 0.0545(12) Uani d . 1 . .
H H45 0.2355 0.8330 0.7312 0.065 Uiso calc R 1 . .
C C46 0.2569(4) 0.6714(3) 0.7790(2) 0.0387(9) Uani d . 1 . .
H H46 0.3135 0.6505 0.7346 0.046 Uiso calc R 1 . .
N N1 1.3174(3) 0.5159(3) 0.6027(2) 0.0364(8) Uani d D 1 . .
H H1A 1.346(4) 0.478(3) 0.569(2) 0.055 Uiso d D 1 . .
H H1B 1.354(4) 0.568(3) 0.590(3) 0.055 Uiso d D 1 . .
O O1 0.6144(3) 0.5166(2) 0.68881(18) 0.0472(8) Uani d . 1 . .
O O2 0.4561(3) 0.6885(2) 0.60277(19) 0.0459(7) Uani d . 1 . .
O O3 0.6540(3) 0.5791(2) 0.53629(19) 0.0511(8) Uani d . 1 . .
P P1 0.60724(10) 0.21524(7) 0.74155(7) 0.0341(2) Uani d . 1 . .
P P2 0.27970(10) 0.45162(8) 0.84655(6) 0.0332(2) Uani d . 1 . .
S S1 0.60112(9) 0.61009(7) 0.61170(6) 0.0319(2) Uani d . 1 . .
O O1W 0.2596(5) 0.9004(4) 0.5468(4) 0.1303(19) Uani d D 1 . .
H H1C 0.331(6) 0.833(3) 0.556(6) 0.156 Uiso d D 1 . .
H H1D 0.317(8) 0.946(6) 0.525(6) 0.156 Uiso d D 1 . .
C C17 0.6689(4) 0.1318(3) 0.8487(3) 0.0400(10) Uani d . 1 . .
C C18 0.8114(8) 0.0679(8) 0.8659(5) 0.060(3) Uani d P 0.677(15) A 1
H H18 0.8801 0.0646 0.8221 0.072 Uiso calc PR 0.677(15) A 1
C C19 0.8487(10) 0.0088(10) 0.9501(6) 0.081(4) Uani d P 0.677(15) A 1
H H19 0.9434 -0.0345 0.9621 0.097 Uiso calc PR 0.677(15) A 1
C C20 0.7492(7) 0.0132(5) 1.0154(3) 0.0781(17) Uani d . 1 . .
H H20 0.7749 -0.0300 1.0708 0.094 Uiso calc R 1 . .
C C21 0.6107(12) 0.0823(9) 0.9983(7) 0.068(3) Uani d P 0.677(15) A 1
H H21 0.5432 0.0895 1.0423 0.081 Uiso calc PR 0.677(15) A 1
C C22 0.5737(10) 0.1405(8) 0.9153(6) 0.052(2) Uani d P 0.677(15) A 1
H H22 0.4803 0.1875 0.9041 0.062 Uiso calc PR 0.677(15) A 1
C C18' 0.733(3) 0.0155(15) 0.8742(13) 0.085(9) Uani d P 0.323(15) A 2
H H18' 0.7458 -0.0213 0.8349 0.102 Uiso calc PR 0.323(15) A 2
C C19' 0.778(3) -0.0452(15) 0.9574(12) 0.084(8) Uani d P 0.323(15) A 2
H H19' 0.8249 -0.1209 0.9734 0.100 Uiso calc PR 0.323(15) A 2
C C21' 0.677(3) 0.112(2) 0.9961(14) 0.080(8) Uani d P 0.323(15) A 2
H H21' 0.6507 0.1467 1.0377 0.095 Uiso calc PR 0.323(15) A 2
C C22' 0.634(3) 0.1745(16) 0.9095(13) 0.066(6) Uani d P 0.323(15) A 2
H H22' 0.5793 0.2485 0.8973 0.079 Uiso calc PR 0.323(15) A 2

loop_
_atom_site_aniso_label
_atom_site_aniso_U_11
_atom_site_aniso_U_22
_atom_site_aniso_U_33
_atom_site_aniso_U_12
_atom_site_aniso_U_13
_atom_site_aniso_U_23
Ag1 0.03352(17) 0.03216(16) 0.03996(19) -0.00835(11) 0.00517(13) -0.01209(13)
C1 0.032(2) 0.033(2) 0.027(2) -0.0151(15) 0.0019(16) -0.0101(16)
C2 0.032(2) 0.038(2) 0.048(3) -0.0095(16) 0.0017(18) -0.0198(19)
C3 0.047(3) 0.037(2) 0.069(3) -0.0148(18) 0.006(2) -0.031(2)
C4 0.045(2) 0.038(2) 0.057(3) -0.0201(18) 0.000(2) -0.025(2)
C5 0.033(2) 0.0323(19) 0.028(2) -0.0161(15) -0.0009(16) -0.0087(16)
C6 0.037(2) 0.039(2) 0.035(2) -0.0211(16) -0.0038(17) -0.0110(17)
C7 0.0278(19) 0.038(2) 0.0248(19) -0.0142(15) -0.0039(16) -0.0071(16)
C8 0.032(2) 0.034(2) 0.041(2) -0.0133(15) -0.0031(17) -0.0157(17)
C9 0.033(2) 0.030(2) 0.042(2) -0.0174(16) -0.0005(17) -0.0134(17)
C10 0.0290(19) 0.0295(18) 0.0235(19) -0.0138(14) 0.0000(15) -0.0074(15)
C11 0.032(2) 0.031(2) 0.039(2) -0.0097(15) 0.0002(17) -0.0126(17)
C12 0.048(3) 0.032(2) 0.052(3) -0.0156(18) 0.007(2) -0.0160(19)
C13 0.052(3) 0.047(3) 0.053(3) -0.026(2) 0.011(2) -0.013(2)
C14 0.034(2) 0.054(3) 0.045(3) -0.0109(19) 0.004(2) -0.010(2)
C15 0.048(3) 0.049(3) 0.076(4) -0.012(2) 0.016(2) -0.033(2)
C16 0.049(3) 0.039(2) 0.073(3) -0.0196(19) 0.022(2) -0.028(2)
C23 0.033(2) 0.030(2) 0.041(2) -0.0095(15) 0.0016(18) -0.0087(17)
C24 0.075(3) 0.052(3) 0.044(3) -0.034(2) -0.005(2) -0.006(2)
C25 0.079(4) 0.050(3) 0.065(3) -0.040(3) -0.006(3) -0.003(2)
C26 0.059(3) 0.052(3) 0.088(4) -0.028(2) -0.021(3) -0.010(3)
C27 0.101(5) 0.095(4) 0.066(4) -0.058(4) -0.039(3) 0.005(3)
C28 0.085(4) 0.065(3) 0.055(3) -0.050(3) -0.024(3) 0.009(3)
C29 0.037(2) 0.036(2) 0.038(2) -0.0059(17) 0.0013(18) -0.0143(18)
C30 0.066(3) 0.064(3) 0.066(3) -0.030(3) -0.024(3) -0.001(3)
C31 0.086(4) 0.082(4) 0.077(4) -0.024(3) -0.044(4) -0.014(3)
C32 0.098(5) 0.065(4) 0.043(3) 0.002(3) -0.026(3) -0.009(3)
C33 0.074(4) 0.077(4) 0.043(3) -0.012(3) 0.004(3) -0.003(3)
C34 0.041(3) 0.071(3) 0.046(3) -0.017(2) 0.003(2) -0.007(2)
C35 0.036(2) 0.038(2) 0.032(2) -0.0130(17) -0.0010(17) -0.0092(17)
C36 0.050(3) 0.044(3) 0.072(3) -0.013(2) -0.009(2) -0.021(2)
C37 0.077(4) 0.054(3) 0.090(4) -0.032(3) -0.022(3) -0.020(3)
C38 0.061(3) 0.079(4) 0.068(4) -0.043(3) -0.013(3) -0.012(3)
C39 0.040(3) 0.078(3) 0.065(3) -0.020(2) -0.002(2) -0.025(3)
C40 0.039(2) 0.053(3) 0.048(3) -0.019(2) 0.004(2) -0.018(2)
C41 0.030(2) 0.040(2) 0.037(2) -0.0123(16) 0.0011(17) -0.0151(18)
C42 0.055(3) 0.047(3) 0.052(3) -0.021(2) 0.021(2) -0.024(2)
C43 0.063(3) 0.065(3) 0.088(4) -0.027(3) 0.031(3) -0.052(3)
C44 0.057(3) 0.042(3) 0.091(4) -0.013(2) 0.004(3) -0.032(3)
C45 0.067(3) 0.042(3) 0.054(3) -0.025(2) -0.010(3) -0.003(2)
C46 0.043(2) 0.043(2) 0.032(2) -0.0177(18) -0.0018(18) -0.0117(18)
N1 0.0252(17) 0.047(2) 0.043(2) -0.0135(14) -0.0022(15) -0.0201(16)
O1 0.0428(16) 0.0426(16) 0.0540(19) -0.0251(13) -0.0090(14) 0.0022(14)
O2 0.0262(14) 0.0445(16) 0.067(2) -0.0110(12) -0.0036(14) -0.0175(14)
O3 0.0448(17) 0.077(2) 0.0529(19) -0.0266(15) 0.0033(14) -0.0416(16)
P1 0.0335(5) 0.0277(5) 0.0383(6) -0.0081(4) 0.0033(4) -0.0109(4)
P2 0.0310(5) 0.0357(5) 0.0333(6) -0.0111(4) 0.0036(4) -0.0134(4)
S1 0.0256(5) 0.0350(5) 0.0390(6) -0.0137(4) -0.0006(4) -0.0127(4)
O1W 0.120(4) 0.109(4) 0.123(5) 0.026(3) -0.021(4) -0.048(4)
C17 0.047(3) 0.030(2) 0.040(2) -0.0078(17) -0.001(2) -0.0128(18)
C18 0.043(4) 0.072(6) 0.050(5) -0.002(4) -0.006(3) -0.016(4)
C19 0.064(6) 0.085(8) 0.060(6) 0.011(5) -0.023(5) -0.011(5)
C20 0.093(5) 0.071(4) 0.043(3) 0.001(3) -0.016(3) -0.010(3)
C21 0.068(7) 0.071(6) 0.046(5) -0.009(5) 0.000(5) -0.012(4)
C22 0.049(5) 0.047(5) 0.046(5) -0.006(4) 0.008(4) -0.012(4)
C17' 0.047(3) 0.030(2) 0.040(2) -0.0078(17) -0.001(2) -0.0128(18)
C18' 0.12(2) 0.052(11) 0.075(13) 0.003(11) -0.019(12) -0.032(10)
C19' 0.116(19) 0.041(11) 0.061(12) 0.001(10) -0.030(12) 0.007(9)
C20' 0.093(5) 0.071(4) 0.043(3) 0.001(3) -0.016(3) -0.010(3)
C21' 0.087(19) 0.098(18) 0.035(10) 0.010(13) -0.017(12) -0.034(11)
C22' 0.069(15) 0.039(11) 0.054(11) 0.018(9) -0.008(10) -0.007(9)

loop_
_atom_type_symbol
_atom_type_description
_atom_type_scat_dispersion_real
_atom_type_scat_dispersion_imag
_atom_type_scat_source
C C 0.0033 0.0016 'International Tables Vol C Tables 4.2.6.8 and 6.1.1.4'
H H 0.0000 0.0000 'International Tables Vol C Tables 4.2.6.8 and 6.1.1.4'
N N 0.0061 0.0033 'International Tables Vol C Tables 4.2.6.8 and 6.1.1.4'
O O 0.0106 0.0060 'International Tables Vol C Tables 4.2.6.8 and 6.1.1.4'
P P 0.1023 0.0942 'International Tables Vol C Tables 4.2.6.8 and 6.1.1.4'
S S 0.1246 0.1234 'International Tables Vol C Tables 4.2.6.8 and 6.1.1.4'
Ag Ag -0.8971 1.1015 'International Tables Vol C Tables 4.2.6.8 and 6.1.1.4'

loop_
_geom_angle_atom_site_label_1
_geom_angle_atom_site_label_2
_geom_angle_atom_site_label_3
_geom_angle_site_symmetry_1
_geom_angle_site_symmetry_3
_geom_angle
_geom_angle_publ_flag
P1 Ag1 N1 . 1_455 117.56(9) y
P1 Ag1 O1 . . 105.72(7) y
N1 Ag1 O1 1_455 . 90.32(10) y
P1 Ag1 P2 . . 123.55(5) y
N1 Ag1 P2 1_455 . 103.02(9) y
O1 Ag1 P2 . . 111.83(8) y
C2 C1 C10 . . 120.9(3) ?
C2 C1 S1 . . 118.0(3) ?
C10 C1 S1 . . 121.1(3) ?
C1 C2 C3 . . 120.6(3) ?
C1 C2 H2 . . 119.7 ?
C3 C2 H2 . . 119.7 ?
C4 C3 C2 . . 120.0(4) ?
C4 C3 H3 . . 120.0 ?
C2 C3 H3 . . 120.0 ?
C3 C4 C5 . . 121.2(3) ?
C3 C4 H4 . . 119.4 ?
C5 C4 H4 . . 119.4 ?
C4 C5 C6 . . 121.1(3) ?
C4 C5 C10 . . 119.6(3) ?
C6 C5 C10 . . 119.2(3) ?
C7 C6 C5 . . 121.5(3) ?
C7 C6 H6 . . 119.3 ?
C5 C6 H6 . . 119.3 ?
C6 C7 C8 . . 119.4(3) ?
C6 C7 N1 . . 121.8(3) ?
C8 C7 N1 . . 118.8(3) ?
C9 C8 C7 . . 120.4(3) ?
C9 C8 H8 . . 119.8 ?
C7 C8 H8 . . 119.8 ?
C8 C9 C10 . . 122.0(3) ?
C8 C9 H9 . . 119.0 ?
C10 C9 H9 . . 119.0 ?
C9 C10 C5 . . 117.4(3) ?
C9 C10 C1 . . 125.0(3) ?
C5 C10 C1 . . 117.6(3) ?
C12 C11 C16 . . 118.5(4) ?
C12 C11 P1 . . 119.0(3) ?
C16 C11 P1 . . 122.4(3) ?
C11 C12 C13 . . 120.3(4) ?
C11 C12 H12 . . 119.8 ?
C13 C12 H12 . . 119.8 ?
C14 C13 C12 . . 120.1(4) ?
C14 C13 H13 . . 119.9 ?
C12 C13 H13 . . 119.9 ?
C13 C14 C15 . . 119.8(4) ?
C13 C14 H14 . . 120.1 ?
C15 C14 H14 . . 120.1 ?
C14 C15 C16 . . 120.2(4) ?
C14 C15 H15 . . 119.9 ?
C16 C15 H15 . . 119.9 ?
C15 C16 C11 . . 121.0(4) ?
C15 C16 H16 . . 119.5 ?
C11 C16 H16 . . 119.5 ?
C24 C23 C28 . . 118.3(4) ?
C24 C23 P1 . . 124.6(3) ?
C28 C23 P1 . . 117.1(3) ?
C23 C24 C25 . . 120.9(4) ?
C23 C24 H24 . . 119.5 ?
C25 C24 H24 . . 119.5 ?
C26 C25 C24 . . 120.6(4) ?
C26 C25 H25 . . 119.7 ?
C24 C25 H25 . . 119.7 ?
C25 C26 C27 . . 119.5(4) ?
C25 C26 H26 . . 120.3 ?
C27 C26 H26 . . 120.3 ?
C26 C27 C28 . . 119.5(5) ?
C26 C27 H27 . . 120.2 ?
C28 C27 H27 . . 120.2 ?
C23 C28 C27 . . 121.1(4) ?
C23 C28 H28 . . 119.4 ?
C27 C28 H28 . . 119.4 ?
C34 C29 C30 . . 117.4(4) ?
C34 C29 P2 . . 124.8(3) ?
C30 C29 P2 . . 117.8(3) ?
C29 C30 C31 . . 121.1(5) ?
C29 C30 H30 . . 119.5 ?
C31 C30 H30 . . 119.5 ?
C32 C31 C30 . . 120.3(5) ?
C32 C31 H31 . . 119.9 ?
C30 C31 H31 . . 119.9 ?
C33 C32 C31 . . 119.6(5) ?
C33 C32 H32 . . 120.2 ?
C31 C32 H32 . . 120.2 ?
C32 C33 C34 . . 120.2(5) ?
C32 C33 H33 . . 119.9 ?
C34 C33 H33 . . 119.9 ?
C29 C34 C33 . . 121.4(5) ?
C29 C34 H34 . . 119.3 ?
C33 C34 H34 . . 119.3 ?
C40 C35 C36 . . 118.0(4) ?
C40 C35 P2 . . 124.7(3) ?
C36 C35 P2 . . 117.3(3) ?
C37 C36 C35 . . 121.3(4) ?
C37 C36 H36 . . 119.3 ?
C35 C36 H36 . . 119.3 ?
C38 C37 C36 . . 119.8(5) ?
C38 C37 H37 . . 120.1 ?
C36 C37 H37 . . 120.1 ?
C37 C38 C39 . . 120.2(4) ?
C37 C38 H38 . . 119.9 ?
C39 C38 H38 . . 119.9 ?
C38 C39 C40 . . 120.0(5) ?
C38 C39 H39 . . 120.0 ?
C40 C39 H39 . . 120.0 ?
C35 C40 C39 . . 120.7(4) ?
C35 C40 H40 . . 119.7 ?
C39 C40 H40 . . 119.7 ?
C42 C41 C46 . . 119.7(4) ?
C42 C41 P2 . . 122.3(3) ?
C46 C41 P2 . . 117.8(3) ?
C41 C42 C43 . . 119.8(4) ?
C41 C42 H42 . . 120.1 ?
C43 C42 H42 . . 120.1 ?
C44 C43 C42 . . 120.0(5) ?
C44 C43 H43 . . 120.0 ?
C42 C43 H43 . . 120.0 ?
C45 C44 C43 . . 120.5(4) ?
C45 C44 H44 . . 119.8 ?
C43 C44 H44 . . 119.8 ?
C44 C45 C46 . . 120.6(4) ?
C44 C45 H45 . . 119.7 ?
C46 C45 H45 . . 119.7 ?
C41 C46 C45 . . 119.3(4) ?
C41 C46 H46 . . 120.3 ?
C45 C46 H46 . . 120.3 ?
C7 N1 Ag1 . 1_655 117.3(2) ?
C7 N1 H1A . . 113(3) ?
Ag1 N1 H1A 1_655 . 106(3) ?
C7 N1 H1B . . 112(3) ?
Ag1 N1 H1B 1_655 . 95(3) ?
H1A N1 H1B . . 113(4) ?
S1 O1 Ag1 . . 124.79(15) ?
C11 P1 C17 . . 103.95(18) ?
C11 P1 C23 . . 102.81(18) ?
C17 P1 C23 . . 104.17(18) ?
C11 P1 Ag1 . . 120.93(12) ?
C17 P1 Ag1 . . 112.91(14) ?
C23 P1 Ag1 . . 110.40(12) ?
C35 P2 C29 . . 103.94(18) ?
C35 P2 C41 . . 106.95(17) ?
C29 P2 C41 . . 100.11(18) ?
C35 P2 Ag1 . . 108.18(14) ?
C29 P2 Ag1 . . 118.33(13) ?
C41 P2 Ag1 . . 117.98(13) ?
O3 S1 O1 . . 113.63(18) ?
O3 S1 O2 . . 112.24(18) ?
O1 S1 O2 . . 111.77(17) ?
O3 S1 C1 . . 106.98(17) ?
O1 S1 C1 . . 105.24(16) ?
O2 S1 C1 . . 106.32(16) ?
H1C O1W H1D . . 99(4) ?
C22 C17 C18 . . 118.6(6) ?
C22 C17 P1 . . 118.3(5) ?
C18 C17 P1 . . 122.8(4) ?
C17 C18 C19 . . 118.6(7) ?
C17 C18 H18 . . 120.7 ?
C19 C18 H18 . . 120.7 ?
C20 C19 C18 . . 121.5(7) ?
C20 C19 H19 . . 119.2 ?
C18 C19 H19 . . 119.2 ?
C19 C20 C21 . . 119.4(7) ?
C19 C20 H20 . . 120.3 ?
C21 C20 H20 . . 120.3 ?
C22 C21 C20 . . 119.1(9) ?
C22 C21 H21 . . 120.5 ?
C20 C21 H21 . . 120.5 ?
C17 C22 C21 . . 122.5(8) ?
C17 C22 H22 . . 118.7 ?
C21 C22 H22 . . 118.7 ?
C19' C18' H18' . . 119.3 ?
C18' C19' H19' . . 121.5 ?
C22' C21' H21' . . 119.6 ?
C21' C22' H22' . . 118.6 ?

loop_
_geom_bond_atom_site_label_1
_geom_bond_atom_site_label_2
_geom_bond_site_symmetry_2
_geom_bond_distance
_geom_bond_publ_flag
Ag1 P1 . 2.4598(13) y
Ag1 N1 1_455 2.460(3) y
Ag1 O1 . 2.478(3) y
Ag1 P2 . 2.4837(14) y
C1 C2 . 1.368(5) ?
C1 C10 . 1.430(5) ?
C1 S1 . 1.785(3) ?
C2 C3 . 1.406(5) ?
C2 H2 . 0.9300 ?
C3 C4 . 1.357(5) ?
C3 H3 . 0.9300 ?
C4 C5 . 1.411(5) ?
C4 H4 . 0.9300 ?
C5 C6 . 1.418(5) ?
C5 C10 . 1.421(5) ?
C6 C7 . 1.357(5) ?
C6 H6 . 0.9300 ?
C7 C8 . 1.410(5) ?
C7 N1 . 1.423(5) ?
C8 C9 . 1.361(5) ?
C8 H8 . 0.9300 ?
C9 C10 . 1.412(5) ?
C9 H9 . 0.9300 ?
C11 C12 . 1.384(5) ?
C11 C16 . 1.386(5) ?
C11 P1 . 1.812(4) ?
C12 C13 . 1.394(6) ?
C12 H12 . 0.9300 ?
C13 C14 . 1.371(6) ?
C13 H13 . 0.9300 ?
C14 C15 . 1.375(6) ?
C14 H14 . 0.9300 ?
C15 C16 . 1.375(6) ?
C15 H15 . 0.9300 ?
C16 H16 . 0.9300 ?
C23 C24 . 1.370(5) ?
C23 C28 . 1.375(6) ?
C23 P1 . 1.829(4) ?
C24 C25 . 1.380(6) ?
C24 H24 . 0.9300 ?
C25 C26 . 1.362(7) ?
C25 H25 . 0.9300 ?
C26 C27 . 1.378(7) ?
C26 H26 . 0.9300 ?
C27 C28 . 1.386(6) ?
C27 H27 . 0.9300 ?
C28 H28 . 0.9300 ?
C29 C34 . 1.369(6) ?
C29 C30 . 1.375(6) ?
C29 P2 . 1.826(4) ?
C30 C31 . 1.378(7) ?
C30 H30 . 0.9300 ?
C31 C32 . 1.368(8) ?
C31 H31 . 0.9300 ?
C32 C33 . 1.343(7) ?
C32 H32 . 0.9300 ?
C33 C34 . 1.387(7) ?
C33 H33 . 0.9300 ?
C34 H34 . 0.9300 ?
C35 C40 . 1.380(5) ?
C35 C36 . 1.391(5) ?
C35 P2 . 1.823(4) ?
C36 C37 . 1.371(6) ?
C36 H36 . 0.9300 ?
C37 C38 . 1.370(7) ?
C37 H37 . 0.9300 ?
C38 C39 . 1.371(7) ?
C38 H38 . 0.9300 ?
C39 C40 . 1.387(6) ?
C39 H39 . 0.9300 ?
C40 H40 . 0.9300 ?
C41 C42 . 1.385(6) ?
C41 C46 . 1.385(5) ?
C41 P2 . 1.829(4) ?
C42 C43 . 1.387(6) ?
C42 H42 . 0.9300 ?
C43 C44 . 1.370(7) ?
C43 H43 . 0.9300 ?
C44 C45 . 1.362(7) ?
C44 H44 . 0.9300 ?
C45 C46 . 1.389(6) ?
C45 H45 . 0.9300 ?
C46 H46 . 0.9300 ?
N1 Ag1 1_655 2.460(3) ?
N1 H1A . 0.85(4) ?
N1 H1B . 0.87(4) ?
O1 S1 . 1.457(3) ?
O2 S1 . 1.458(3) ?
O3 S1 . 1.440(3) ?
P1 C17 . 1.827(4) ?
O1W H1C . 0.92(6) ?
O1W H1D . 0.94(9) ?
C17 C22 . 1.365(10) ?
C17 C22' . 1.29(3) ?
C17 C18 . 1.395(8) ?
C17 C18' . 1.42(3) ?
C18 C19 . 1.396(11) ?
C18 H18 . 0.9300 ?
C19 C20 . 1.370(11) ?
C19' C20 . 1.40(3) ?
C19 H19 . 0.9300 ?
C20 C21 . 1.377(13) ?
C20 C21' . 1.24(3) ?
C20 H20 . 0.9300 ?
C21 C22 . 1.377(14) ?
C21 H21 . 0.9300 ?
C22 H22 . 0.9300 ?
C18' C19' . 1.40(2) ?
C18' H18' . 0.9300 ?
C19' H19' . 0.9300 ?
C21' C22' . 1.45(3) ?
C21' H21' . 0.9300 ?
C22' H22' . 0.9300 ?

loop_
_geom_hbond_atom_site_label_D
_geom_hbond_atom_site_label_H
_geom_hbond_atom_site_label_A
_geom_hbond_site_symmetry_A
_geom_hbond_distance_DH
_geom_hbond_distance_HA
_geom_hbond_distance_DA
_geom_hbond_angle_DHA
O1W H1C O2 . 0.92(6) 1.88(3) 2.789(5) 166(8)
N1 H1B O2 1_655 0.87(4) 2.31(2) 3.140(4) 162(4)
N1 H1A O3 2_766 0.85(4) 2.17(2) 2.975(4) 159(4)

loop_
_geom_torsion_atom_site_label_1
_geom_torsion_atom_site_label_2
_geom_torsion_atom_site_label_3
_geom_torsion_atom_site_label_4
_geom_torsion_site_symmetry_1
_geom_torsion_site_symmetry_4
_geom_torsion
C10 C1 C2 C3 . . -0.5(6)
S1 C1 C2 C3 . . -179.8(3)
C1 C2 C3 C4 . . 0.5(7)
C2 C3 C4 C5 . . 1.0(7)
C3 C4 C5 C6 . . 176.0(4)
C3 C4 C5 C10 . . -2.3(6)
C4 C5 C6 C7 . . 179.5(4)
C10 C5 C6 C7 . . -2.1(5)
C5 C6 C7 C8 . . -0.6(5)
C5 C6 C7 N1 . . 178.7(3)
C6 C7 C8 C9 . . 2.1(6)
N1 C7 C8 C9 . . -177.3(3)
C7 C8 C9 C10 . . -0.7(6)
C8 C9 C10 C5 . . -2.0(5)
C8 C9 C10 C1 . . 177.4(4)
C4 C5 C10 C9 . . -178.3(3)
C6 C5 C10 C9 . . 3.4(5)
C4 C5 C10 C1 . . 2.3(5)
C6 C5 C10 C1 . . -176.1(3)
C2 C1 C10 C9 . . 179.7(4)
S1 C1 C10 C9 . . -1.1(5)
C2 C1 C10 C5 . . -0.9(5)
S1 C1 C10 C5 . . 178.4(3)
C16 C11 C12 C13 . . -0.1(6)
P1 C11 C12 C13 . . 178.4(3)
C11 C12 C13 C14 . . 0.2(7)
C12 C13 C14 C15 . . -0.2(7)
C13 C14 C15 C16 . . 0.1(7)
C14 C15 C16 C11 . . 0.0(7)
C12 C11 C16 C15 . . 0.0(7)
P1 C11 C16 C15 . . -178.4(4)
C28 C23 C24 C25 . . 0.1(7)
P1 C23 C24 C25 . . 178.1(4)
C23 C24 C25 C26 . . 1.1(8)
C24 C25 C26 C27 . . -0.5(9)
C25 C26 C27 C28 . . -1.2(9)
C24 C23 C28 C27 . . -1.9(8)
P1 C23 C28 C27 . . 180.0(5)
C26 C27 C28 C23 . . 2.5(9)
C34 C29 C30 C31 . . -1.4(7)
P2 C29 C30 C31 . . 176.0(4)
C29 C30 C31 C32 . . 0.5(9)
C30 C31 C32 C33 . . 0.5(9)
C31 C32 C33 C34 . . -0.5(9)
C30 C29 C34 C33 . . 1.3(7)
P2 C29 C34 C33 . . -175.9(4)
C32 C33 C34 C29 . . -0.4(8)
C40 C35 C36 C37 . . -1.8(7)
P2 C35 C36 C37 . . -179.8(4)
C35 C36 C37 C38 . . 0.7(8)
C36 C37 C38 C39 . . 0.7(8)
C37 C38 C39 C40 . . -0.9(8)
C36 C35 C40 C39 . . 1.6(6)
P2 C35 C40 C39 . . 179.4(3)
C38 C39 C40 C35 . . -0.3(7)
C46 C41 C42 C43 . . 1.4(6)
P2 C41 C42 C43 . . 178.4(3)
C41 C42 C43 C44 . . 0.8(7)
C42 C43 C44 C45 . . -1.7(8)
C43 C44 C45 C46 . . 0.4(7)
C42 C41 C46 C45 . . -2.7(6)
P2 C41 C46 C45 . . -179.9(3)
C44 C45 C46 C41 . . 1.8(6)
C6 C7 N1 Ag1 . 1_655 89.1(4)
C8 C7 N1 Ag1 . 1_655 -91.5(4)
P1 Ag1 O1 S1 . . 120.0(2)
N1 Ag1 O1 S1 1_455 . 1.2(2)
P2 Ag1 O1 S1 . . -103.0(2)
C12 C11 P1 C17 . . -108.7(3)
C16 C11 P1 C17 . . 69.7(4)
C12 C11 P1 C23 . . 143.0(3)
C16 C11 P1 C23 . . -38.6(4)
C12 C11 P1 Ag1 . . 19.4(4)
C16 C11 P1 Ag1 . . -162.2(3)
C24 C23 P1 C11 . . 117.8(4)
C28 C23 P1 C11 . . -64.2(4)
C24 C23 P1 C17 . . 9.6(4)
C28 C23 P1 C17 . . -172.4(4)
C24 C23 P1 Ag1 . . -111.9(4)
C28 C23 P1 Ag1 . . 66.1(4)
N1 Ag1 P1 C11 1_455 . 69.36(17)
O1 Ag1 P1 C11 . . -29.46(16)
P2 Ag1 P1 C11 . . -160.02(14)
N1 Ag1 P1 C17 1_455 . -166.70(17)
O1 Ag1 P1 C17 . . 94.48(16)
P2 Ag1 P1 C17 . . -36.08(15)
N1 Ag1 P1 C23 1_455 . -50.55(17)
O1 Ag1 P1 C23 . . -149.38(15)
P2 Ag1 P1 C23 . . 80.07(15)
C40 C35 P2 C29 . . 99.5(4)
C36 C35 P2 C29 . . -82.6(4)
C40 C35 P2 C41 . . -5.8(4)
C36 C35 P2 C41 . . 172.0(3)
C40 C35 P2 Ag1 . . -133.9(3)
C36 C35 P2 Ag1 . . 44.0(3)
C34 C29 P2 C35 . . -4.1(4)
C30 C29 P2 C35 . . 178.7(4)
C34 C29 P2 C41 . . 106.4(4)
C30 C29 P2 C41 . . -70.8(4)
C34 C29 P2 Ag1 . . -124.0(4)
C30 C29 P2 Ag1 . . 58.8(4)
C42 C41 P2 C35 . . 67.9(4)
C46 C41 P2 C35 . . -115.0(3)
C42 C41 P2 C29 . . -40.2(4)
C46 C41 P2 C29 . . 136.9(3)
C42 C41 P2 Ag1 . . -170.0(3)
C46 C41 P2 Ag1 . . 7.1(3)
P1 Ag1 P2 C35 . . -78.12(13)
N1 Ag1 P2 C35 1_455 . 58.20(15)
O1 Ag1 P2 C35 . . 153.87(14)
P1 Ag1 P2 C29 . . 39.60(15)
N1 Ag1 P2 C29 1_455 . 175.92(16)
O1 Ag1 P2 C29 . . -88.41(16)
P1 Ag1 P2 C41 . . 160.41(13)
N1 Ag1 P2 C41 1_455 . -63.27(16)
O1 Ag1 P2 C41 . . 32.40(15)
Ag1 O1 S1 O3 . . -77.8(2)
Ag1 O1 S1 O2 . . 50.5(3)
Ag1 O1 S1 C1 . . 165.49(19)
C2 C1 S1 O3 . . 129.4(3)
C10 C1 S1 O3 . . -49.8(3)
C2 C1 S1 O1 . . -109.4(3)
C10 C1 S1 O1 . . 71.3(3)
C2 C1 S1 O2 . . 9.3(4)
C10 C1 S1 O2 . . -169.9(3)
C11 P1 C17 C22 . . 174.5(6)
C23 P1 C17 C22 . . -78.1(6)
Ag1 P1 C17 C22 . . 41.7(6)
C11 P1 C17 C18 . . 0.7(6)
C23 P1 C17 C18 . . 108.1(6)
Ag1 P1 C17 C18 . . -132.1(6)
C22 C17 C18 C19 . . 4.8(12)
P1 C17 C18 C19 . . 178.5(7)
C17 C18 C19 C20 . . -0.5(16)
C18 C19 C20 C21 . . -3.8(16)
C19 C20 C21 C22 . . 3.7(15)
C18 C17 C22 C21 . . -4.9(12)
P1 C17 C22 C21 . . -179.0(7)
C20 C21 C22 C17 . . 0.6(15)
